data_2010154
loop_
_publ_author_name
'Leduc, M.'
'Beauchamp, A.L.'

_publ_section_title
;
 Bis(9-methylhypoxanthinium) oxonium hexachlororuthenate(III)
 trihydrate
;
_journal_issue 11
_journal_name_full 'Acta Crystallographica Section C'
_journal_page_first 1683
_journal_page_last 1686
_journal_paper_doi 10.1107/S0108270194004130
_journal_volume 50
_journal_year 1994
_chemical_formula_moiety 'C12 H23 Cl6 N8 O6 Ru1'
_chemical_formula_sum 'C12 H23 Cl6 N8 O6 Ru'
_chemical_formula_weight 689.15
_space_group_IT_number 2
_symmetry_cell_setting triclinic
_symmetry_space_group_name_Hall '-P 1'
_symmetry_space_group_name_H-M 'P -1'
_atom_type_scat_source IntTabIV
_cell_angle_alpha 109.20(2)
_cell_angle_beta 98.51(4)
_cell_angle_gamma 94.51(4)
_cell_formula_units_Z 1
_cell_length_a 7.745(5)
_cell_length_b 9.048(3)
_cell_length_c 9.547(2)
_cell_measurement_reflns_used 24
_cell_measurement_temperature 273
_cell_measurement_theta_max 11.0
_cell_measurement_theta_min 10.0
_cell_volume 619.0(5)
_diffrn_measurement_device Enraf-Nonius
_diffrn_measurement_method \w/2\q
_diffrn_radiation_type MoK\a
_diffrn_radiation_wavelength 0.70930
_diffrn_reflns_av_R_equivalents 0.010
_diffrn_reflns_limit_h_max 9
_diffrn_reflns_limit_h_min -9
_diffrn_reflns_limit_k_max 10
_diffrn_reflns_limit_k_min -10
_diffrn_reflns_limit_l_max 10
_diffrn_reflns_limit_l_min -11
_diffrn_reflns_number 4363
_diffrn_reflns_theta_max 50
_diffrn_standards_decay_% 2.0
_diffrn_standards_interval_time 60
_diffrn_standards_number 4
_exptl_absorpt_coefficient_mu 1.32
_exptl_absorpt_correction_type none
_exptl_crystal_colour red
_exptl_crystal_density_diffrn 1.849
_exptl_crystal_description prism
_exptl_crystal_size_max 0.57
_exptl_crystal_size_mid 0.42
_exptl_crystal_size_min 0.39
_refine_diff_density_max 0.41
_refine_diff_density_min -0.32
_refine_ls_extinction_coef 0.199(9)
_refine_ls_extinction_method 'secondary (Zachariasen, 1967)'
_refine_ls_goodness_of_fit_obs 2.46
_refine_ls_number_parameters 192
_refine_ls_number_reflns 2057
_refine_ls_R_factor_obs 0.020
_refine_ls_shift/esd_max 0.605
_refine_ls_structure_factor_coef F
_refine_ls_weighting_details 'w = 1/[\s^2^(F) + 0.00005F^2^]'
_refine_ls_weighting_scheme calc
_refine_ls_wR_factor_obs 0.027
_reflns_number_observed 2057
_reflns_number_total 2182
_reflns_observed_criterion I>=3\s(I)
_cod_data_source_file br1065.cif
_cod_data_source_block br1065_structure_1_of_1
_cod_depositor_comments
;
The following automatic conversions were performed:

'_refine_ls_weighting_scheme' value '1/[\s^2^(F) + 0.00005F^2^]' was
changed to 'calc'. New tag '_refine_ls_weighting_details' was
created. The value of the new tag was set to 'w = 1/[\s^2^(F) +
0.00005F^2^]'.

Automatic conversion script
Id: cif_fix_values 3143 2015-03-26 13:38:13Z robertas 
;
_cod_original_formula_sum 'C12 H23 Cl6 N8 O6 Ru1'
_cod_database_code 2010154

loop_
_symmetry_equiv_pos_as_xyz
x,y,z
-x,-y,-z

loop_
_atom_site_label
_atom_site_fract_x
_atom_site_fract_y
_atom_site_fract_z
_atom_site_U_iso_or_equiv
Ru .0 .0 .0 .01730(10)
Cl(1) .21407(7) -.16356(6) .04144(7) .0255(2)
Cl(2) .20678(7) .15043(6) -.07579(7) .0265(2)
Cl(3) .08426(8) .18406(6) .25069(6) .0271(2)
O(1) .0939(3) .4845(2) .1171(3) .0548(12)
O(2) .4324(4) .5472(2) .1242(3) .0707(14)
O(6) .4203(2) .1753(2) .6361(2) .0354(9)
N(1) .2126(3) -.0126(2) .4581(2) .0315(10)
N(3) .1487(3) -.2767(2) .4406(2) .0320(9)
N(7) .4811(2) -.0980(2) .7618(2) .0250(8)
N(9) .3274(3) -.3290(2) .6459(2) .0280(9)
C(2) .1261(3) -.1608(3) .3919(3) .0345(13)
C(4) .2725(3) -.2324(3) .5681(3) .0241(9)
C(5) .3682(3) -.0869(3) .6410(2) .0221(10)
C(6) .3432(3) .0401(3) .5872(3) .0261(10)
C(8) .4527(3) -.2426(3) .7621(3) .0285(10)
C(9) .2530(5) -.4921(3) .6140(4) .0578(17)
H(1) .195(4) .052(3) .420(3) .059(8)
H(2) .047(3) -.184(3) .304(3) .055(8)
H(7) .559(3) -.026(3) .824(3) .052(8)
H(8) .510(3) -.280(3) .829(3) .038(7)
H(9A) .140(4) -.503(3) .620(3) .075
H(9B) .324(4) -.546(4) .655(3) .075
H(9C) .242(4) -.545(4) .519(3) .075
H(O1A) .000 .500 .000 .075
H(O1B) .069(8) .355(7) .099(7) .075
H(O1C) .162(8) .456(7) .062(7) .075
H(O1D) .091(4) .512(3) .189(3) .075
H(O2A) .461(8) .565(7) .066(7) .075
H(O2B) .465(4) .626(3) .172(3) .075
H(O2C) .310 .524 .123 .075

loop_
_geom_angle_atom_site_label_1
_geom_angle_atom_site_label_2
_geom_angle_atom_site_label_3
_geom_angle_site_symmetry_1
_geom_angle_site_symmetry_3
_geom_angle
_geom_angle_publ_flag
Cl(1) Ru Cl(2) . . 90.83(4) yes
Cl(1) Ru Cl(2) . 2_555 89.17(4) yes
Cl(1) Ru Cl(3) . . 92.57(5) yes
Cl(1) Ru Cl(3) . 2_555 87.43(5) yes
Cl(2) Ru Cl(3) . . 88.70(5) yes
Cl(2) Ru Cl(3) . 2_555 91.30(5) yes
C(2) N(1) C(6) . . 126.0(2) yes
N(1) C(2) N(3) . . 125.2(2) yes
C(2) N(3) C(4) . . 111.8(2) yes
N(3) C(4) C(5) . . 127.0(2) yes
N(3) C(4) N(9) . . 125.6(2) yes
N(1) C(6) O(6) . . 121.7(2) yes
C(5) C(6) O(6) . . 129.5(2) yes
C(5) N(7) C(8) . . 108.2(2) yes
N(7) C(8) N(9) . . 110.4(2) yes
C(4) N(9) C(8) . . 107.3(2) yes
C(4) N(9) C(9) . . 126.3(2) yes
C(8) N(9) C(9) . . 126.3(2) yes
Cl(2) O(1) O(1) . 2_565 93.60(10) no
Cl(2) O(1) O(2) . . 75.30(10) no
Cl(2) O(1) N(3) . 1_565 141.40(10) no
O(1) O(1) O(2) 2_565 . 111.60(10) no
C(5) C(4) N(9) . . 107.4(2) yes
C(4) C(5) C(6) . . 121.2(2) yes
C(4) C(5) N(7) . . 106.7(2) yes
C(6) C(5) N(7) . . 132.1(2) yes
N(1) C(6) C(5) . . 108.8(2) yes
O(1) O(1) N(3) 2_565 1_565 125.00(10) no
O(2) O(1) N(3) . 1_565 88.20(10) no
O(1) O(2) O(2) . 2_665 121.30(10) no
O(1) O(2) O(6) . 2_666 110.90(10) no
O(2) O(2) O(6) 2_665 2_666 121.40(10) no
C(6) N(1) H(1) . . 114(2) no
C(2) N(1) H(1) . . 120(2) no
N(3) C(2) H(2) . . 116(2) no
N(1) C(2) H(2) . . 119(2) no
C(5) N(7) H(7) . . 127(2) no
C(8) N(7) H(7) . . 125(2) no
N(7) C(8) H(8) . . 125(2) no
N(9) C(8) H(8) . . 124(2) no
H(9A) C(9) H(9B) . . 118(3) no
H(9A) C(9) H(9C) . . 98(3) no
H(9B) C(9) H(9C) . . 101(3) no
N(9) C(9) H(9A) . . 113(2) no
N(9) C(9) H(9B) . . 114(2) no
N(9) C(9) H(9C) . . 110(2) no
H(O1A) O(1) H(O1B) . . 105(3) no
H(O1A) O(1) H(O1C) . . 84(5) no
H(O1A) O(1) H(O1D) . . 132(3) no
H(O1B) O(1) H(O1C) . . 83(5) no
H(O1B) O(1) H(O1D) . . 98(4) no
H(O1C) O(1) H(O1D) . . 141(5) no
H(O2A) O(2) H(O2B) . . 88(5) no
H(O2A) O(2) H(O2C) . . 121 no
H(O2B) O(2) H(O2C) . . 111 no

loop_
_geom_bond_atom_site_label_1
_geom_bond_atom_site_label_2
_geom_bond_site_symmetry_1
_geom_bond_site_symmetry_2
_geom_bond_distance
_geom_bond_publ_flag
Ru Cl(1) . . 2.3820(10) yes
Ru Cl(2) . . 2.3640(10) yes
Ru Cl(3) . . 2.3820(10) yes
N(1) C(2) . . 1.350(4) yes
N(1) C(6) . . 1.392(3) yes
C(2) N(3) . . 1.293(4) yes
N(3) C(4) . . 1.354(3) yes
C(4) C(5) . . 1.363(3) yes
O(1) H(O1A) . . 1.30 no
O(1) H(O1B) . . 1.12(6) no
O(1) H(O1C) . . 0.80(6) no
O(1) H(O1D) . . 0.65(3) no
O(2) H(O2A) . . 0.69(6) no
O(2) H(O2B) . . 0.72(3) no
O(2) H(O2C) . . 0.95 no
C(4) N(9) . . 1.374(3) yes
C(5) C(6) . . 1.420(3) yes
C(5) N(7) . . 1.378(3) yes
C(6) O(6) . . 1.224(3) yes
N(7) C(8) . . 1.311(3) yes
C(8) N(9) . . 1.333(3) yes
N(9) C(9) . . 1.456(3) yes
N(1) H(1) . . 0.79(3) no
C(2) H(2) . . 0.91(3) no
N(7) H(7) . . 0.85(2) no
C(8) H(8) . . 0.90(2) no
C(9) H(9A) . . 0.88(3) no
C(9) H(9B) . . 0.89(3) no
C(9) H(9C) . . 0.86(3) no
